data_4111749
loop_
_publ_author_name
'Devon C. Rosenfeld'
'Peter T. Wolczanski'
'Khaldoon A. Barakat'
'Corneliu Buda'
'Thomas R. Cundari'

_publ_section_title
;
 3-Center-4-Electron Bonding in [(silox)2MoNtBu]2(\m-Hg) Controls
 Reactivity while Frontier Orbitals Permit a Dimolybdenum \p-Bond Energy
 Estimate
;
_journal_name_full 'Journal of the American Chemical Society'
_journal_page_first 8262
_journal_page_last 8263
_journal_paper_doi 10.1021/ja051070e
_journal_volume 127
_journal_year 2005
_chemical_formula_sum 'C28 H63 Hg0.5 Mo N O2 Si2'
_chemical_formula_weight 698.21
_chemical_name_systematic
;
 ?
;
_space_group_IT_number 14
_symmetry_cell_setting monoclinic
_symmetry_space_group_name_Hall '-P 2yn'
_symmetry_space_group_name_H-M 'P 1 21/n 1'
_atom_sites_solution_hydrogens geom
_atom_sites_solution_primary direct
_atom_sites_solution_secondary difmap
_audit_creation_method SHELXL-97
_cell_angle_alpha 90.00
_cell_angle_beta 93.357(5)
_cell_angle_gamma 90.00
_cell_formula_units_Z 4
_cell_length_a 13.922(3)
_cell_length_b 15.656(4)
_cell_length_c 16.346(4)
_cell_measurement_temperature 173(2)
_cell_volume 3556.7(15)
_computing_cell_refinement 'Bruker SAINT'
_computing_data_collection 'Bruker SMART'
_computing_data_reduction 'Bruker SAINT'
_computing_molecular_graphics 'Bruker SHELXTL'
_computing_publication_material 'Bruker SHELXTL'
_computing_structure_refinement 'SHELXL-97 (Sheldrick, 1997)'
_computing_structure_solution 'SHELXS-97 (Sheldrick, 1990)'
_diffrn_ambient_temperature 173(2)
_diffrn_measured_fraction_theta_full 0.999
_diffrn_measured_fraction_theta_max 0.999
_diffrn_measurement_device_type 'Bruker 1K CCD area detector'
_diffrn_measurement_method '0.3 deg.omega scans'
_diffrn_radiation_monochromator graphite
_diffrn_radiation_source 'fine-focus sealed tube'
_diffrn_radiation_type MoK\a
_diffrn_radiation_wavelength 0.71073
_diffrn_reflns_av_R_equivalents 0.0688
_diffrn_reflns_av_sigmaI/netI 0.0653
_diffrn_reflns_limit_h_max 18
_diffrn_reflns_limit_h_min -18
_diffrn_reflns_limit_k_max 20
_diffrn_reflns_limit_k_min -20
_diffrn_reflns_limit_l_max 21
_diffrn_reflns_limit_l_min -21
_diffrn_reflns_number 44605
_diffrn_reflns_theta_full 28.28
_diffrn_reflns_theta_max 28.28
_diffrn_reflns_theta_min 1.96
_exptl_absorpt_coefficient_mu 2.605
_exptl_absorpt_correction_T_max 0.8808
_exptl_absorpt_correction_T_min 0.6960
_exptl_absorpt_correction_type SADABS
_exptl_crystal_colour green
_exptl_crystal_density_diffrn 1.304
_exptl_crystal_density_meas 0
_exptl_crystal_description irregular
_exptl_crystal_F_000 1456
_exptl_crystal_size_max 0.15
_exptl_crystal_size_mid 0.10
_exptl_crystal_size_min 0.05
_refine_diff_density_max 1.634
_refine_diff_density_min -0.779
_refine_diff_density_rms 0.118
_refine_ls_extinction_method none
_refine_ls_goodness_of_fit_ref 1.040
_refine_ls_hydrogen_treatment riding
_refine_ls_matrix_type full
_refine_ls_number_parameters 353
_refine_ls_number_reflns 8812
_refine_ls_number_restraints 0
_refine_ls_restrained_S_all 1.040
_refine_ls_R_factor_all 0.0680
_refine_ls_R_factor_gt 0.0380
_refine_ls_shift/su_max 0.463
_refine_ls_shift/su_mean 0.057
_refine_ls_structure_factor_coef Fsqd
_refine_ls_weighting_details 'calc w=1/[\s^2^(Fo^2^)+(0.0413P)^2^+3.5939P] where P=(Fo^2^+2Fc^2^)/3'
_refine_ls_weighting_scheme calc
_refine_ls_wR_factor_gt 0.0805
_refine_ls_wR_factor_ref 0.0887
_reflns_number_gt 6712
_reflns_number_total 8812
_reflns_threshold_expression >2sigma(I)
_cod_data_source_file ja051070esi20050218_035804.cif
_cod_data_source_block dcr493
_cod_original_cell_volume 3556.8(14)
_cod_original_formula_sum 'C28 H63 Hg0.50 Mo N O2 Si2'
_cod_database_code 4111749

loop_
_symmetry_equiv_pos_as_xyz
'x, y, z'
'-x+1/2, y+1/2, -z+1/2'
'-x, -y, -z'
'x-1/2, -y-1/2, z-1/2'

loop_
_atom_site_label
_atom_site_type_symbol
_atom_site_fract_x
_atom_site_fract_y
_atom_site_fract_z
_atom_site_U_iso_or_equiv
_atom_site_adp_type
_atom_site_occupancy
_atom_site_symmetry_multiplicity
_atom_site_calc_flag
_atom_site_refinement_flags
_atom_site_disorder_assembly
_atom_site_disorder_group
Hg1 Hg 0.5000 0.5000 0.0000 0.02175(4) Uani 1 2 d S . .
Mo1 Mo 0.461758(17) 0.579556(16) 0.139641(14) 0.01992(5) Uani 1 1 d . . .
Si1 Si 0.63967(6) 0.51837(5) 0.28936(5) 0.02195(19) Uani 1 1 d . A .
Si2 Si 0.21831(6) 0.54119(5) 0.17221(5) 0.02215(18) Uani 1 1 d . . .
O1 O 0.55688(14) 0.53636(15) 0.21626(12) 0.0288(5) Uani 1 1 d . . .
O2 O 0.33429(14) 0.54605(14) 0.16157(13) 0.0300(5) Uani 1 1 d . . .
N1 N 0.48349(18) 0.67128(16) 0.08602(15) 0.0260(6) Uani 1 1 d . . .
C1 C 0.5081(2) 0.7465(2) 0.0398(2) 0.0342(8) Uani 1 1 d . . .
C2 C 0.4614(4) 0.8230(3) 0.0775(3) 0.0657(14) Uani 1 1 d . . .
H2A H 0.3913 0.8171 0.0714 0.099 Uiso 1 1 calc R . .
H2B H 0.4810 0.8751 0.0497 0.099 Uiso 1 1 calc R . .
H2C H 0.4818 0.8264 0.1358 0.099 Uiso 1 1 calc R . .
C3 C 0.4694(3) 0.7339(3) -0.0495(2) 0.0567(12) Uani 1 1 d . . .
H3A H 0.5095 0.6922 -0.0764 0.085 Uiso 1 1 calc R . .
H3B H 0.4710 0.7885 -0.0787 0.085 Uiso 1 1 calc R . .
H3C H 0.4030 0.7130 -0.0503 0.085 Uiso 1 1 calc R . .
C4 C 0.6169(3) 0.7549(3) 0.0432(3) 0.0612(13) Uani 1 1 d . . .
H4A H 0.6423 0.7511 0.1003 0.092 Uiso 1 1 calc R . .
H4B H 0.6345 0.8101 0.0203 0.092 Uiso 1 1 calc R . .
H4C H 0.6442 0.7088 0.0113 0.092 Uiso 1 1 calc R . .
C5 C 0.5982(2) 0.4175(2) 0.3438(2) 0.0371(8) Uani 1 1 d . . .
C6 C 0.6154(5) 0.3369(4) 0.3004(4) 0.0491(18) Uani 0.651(8) 1 d P A 1
H6A H 0.5919 0.2889 0.3321 0.074 Uiso 0.651(8) 1 calc PR A 1
H6B H 0.6846 0.3301 0.2940 0.074 Uiso 0.651(8) 1 calc PR A 1
H6C H 0.5813 0.3382 0.2463 0.074 Uiso 0.651(8) 1 calc PR A 1
C6 C 0.5570(13) 0.3526(9) 0.2664(9) 0.090(5) Uani 0.349(8) 1 d P A 2
H6D H 0.5348 0.2987 0.2891 0.134 Uiso 0.349(8) 1 calc PR A 2
H6E H 0.6089 0.3412 0.2299 0.134 Uiso 0.349(8) 1 calc PR A 2
H6F H 0.5034 0.3805 0.2354 0.134 Uiso 0.349(8) 1 calc PR A 2
C7 C 0.4949(3) 0.4266(3) 0.3642(4) 0.0781(16) Uani 1 1 d . A .
H7A H 0.4530 0.4152 0.3152 0.117 Uiso 1 1 calc R . .
H7B H 0.4836 0.4849 0.3835 0.117 Uiso 1 1 calc R . .
H7C H 0.4807 0.3858 0.4073 0.117 Uiso 1 1 calc R . .
C8 C 0.6496(4) 0.4075(4) 0.4336(3) 0.0484(16) Uani 0.700(7) 1 d P A 1
H8A H 0.6267 0.3553 0.4592 0.073 Uiso 0.700(7) 1 calc PR A 1
H8B H 0.6341 0.4570 0.4671 0.073 Uiso 0.700(7) 1 calc PR A 1
H8C H 0.7194 0.4041 0.4294 0.073 Uiso 0.700(7) 1 calc PR A 1
C8 C 0.6763(12) 0.3679(10) 0.3842(10) 0.067(5) Uani 0.300(7) 1 d P A 2
H8D H 0.6497 0.3172 0.4098 0.101 Uiso 0.300(7) 1 calc PR A 2
H8E H 0.7102 0.4030 0.4263 0.101 Uiso 0.300(7) 1 calc PR A 2
H8F H 0.7214 0.3502 0.3436 0.101 Uiso 0.300(7) 1 calc PR A 2
C9 C 0.6447(3) 0.6169(2) 0.3589(2) 0.0390(9) Uani 1 1 d . . .
C10 C 0.6506(5) 0.6983(3) 0.3074(4) 0.097(2) Uani 1 1 d . A .
H10A H 0.5968 0.6996 0.2660 0.145 Uiso 1 1 calc R . .
H10B H 0.7115 0.6989 0.2801 0.145 Uiso 1 1 calc R . .
H10C H 0.6474 0.7484 0.3430 0.145 Uiso 1 1 calc R . .
C11 C 0.5545(4) 0.6308(3) 0.4019(3) 0.0832(16) Uani 1 1 d . A .
H11A H 0.5465 0.5844 0.4413 0.125 Uiso 1 1 calc R . .
H11B H 0.4995 0.6314 0.3617 0.125 Uiso 1 1 calc R . .
H11C H 0.5583 0.6855 0.4310 0.125 Uiso 1 1 calc R . .
C12 C 0.7395(4) 0.6227(5) 0.4137(4) 0.0486(19) Uani 0.628(8) 1 d P A 1
H12A H 0.7382 0.6740 0.4479 0.073 Uiso 0.628(8) 1 calc PR A 1
H12B H 0.7944 0.6256 0.3790 0.073 Uiso 0.628(8) 1 calc PR A 1
H12C H 0.7457 0.5720 0.4489 0.073 Uiso 0.628(8) 1 calc PR A 1
C12 C 0.6986(10) 0.5933(9) 0.4443(7) 0.067(4) Uani 0.372(8) 1 d P A 2
H12D H 0.7011 0.6437 0.4799 0.101 Uiso 0.372(8) 1 calc PR A 2
H12E H 0.7642 0.5742 0.4352 0.101 Uiso 0.372(8) 1 calc PR A 2
H12F H 0.6637 0.5474 0.4705 0.101 Uiso 0.372(8) 1 calc PR A 2
C13 C 0.7578(2) 0.5009(3) 0.2368(2) 0.0424(9) Uani 1 1 d . . .
C14 C 0.7415(3) 0.4369(3) 0.1674(3) 0.0702(15) Uani 1 1 d . A .
H14A H 0.6907 0.4580 0.1285 0.105 Uiso 1 1 calc R . .
H14B H 0.7220 0.3819 0.1898 0.105 Uiso 1 1 calc R . .
H14C H 0.8012 0.4296 0.1393 0.105 Uiso 1 1 calc R . .
C15 C 0.8429(8) 0.4960(15) 0.2967(10) 0.119(8) Uani 0.445(12) 1 d P A 1
H15A H 0.9013 0.4872 0.2672 0.179 Uiso 0.445(12) 1 calc PR A 1
H15B H 0.8346 0.4482 0.3344 0.179 Uiso 0.445(12) 1 calc PR A 1
H15C H 0.8485 0.5494 0.3279 0.179 Uiso 0.445(12) 1 calc PR A 1
C15 C 0.8366(6) 0.4534(6) 0.2945(5) 0.044(2) Uani 0.555(12) 1 d P A 2
H15D H 0.8955 0.4459 0.2652 0.066 Uiso 0.555(12) 1 calc PR A 2
H15E H 0.8121 0.3973 0.3100 0.066 Uiso 0.555(12) 1 calc PR A 2
H15F H 0.8509 0.4875 0.3440 0.066 Uiso 0.555(12) 1 calc PR A 2
C16 C 0.7921(4) 0.5809(4) 0.1973(4) 0.0990(19) Uani 1 1 d . A .
H16A H 0.8601 0.5747 0.1859 0.149 Uiso 1 1 calc R . .
H16B H 0.7846 0.6294 0.2342 0.149 Uiso 1 1 calc R . .
H16C H 0.7540 0.5909 0.1458 0.149 Uiso 1 1 calc R . .
C17 C 0.1634(2) 0.6374(2) 0.1143(2) 0.0335(8) Uani 1 1 d . . .
C18 C 0.2066(3) 0.6460(3) 0.0309(2) 0.0535(11) Uani 1 1 d . . .
H18A H 0.1765 0.6043 -0.0073 0.080 Uiso 1 1 calc R . .
H18B H 0.2760 0.6354 0.0369 0.080 Uiso 1 1 calc R . .
H18C H 0.1949 0.7038 0.0096 0.080 Uiso 1 1 calc R . .
C19 C 0.0535(3) 0.6336(3) 0.1002(3) 0.0562(12) Uani 1 1 d . . .
H19A H 0.0305 0.6855 0.0720 0.084 Uiso 1 1 calc R . .
H19B H 0.0242 0.6292 0.1532 0.084 Uiso 1 1 calc R . .
H19C H 0.0356 0.5836 0.0666 0.084 Uiso 1 1 calc R . .
C20 C 0.1888(3) 0.7211(2) 0.1602(3) 0.0553(12) Uani 1 1 d . . .
H20A H 0.1715 0.7699 0.1248 0.083 Uiso 1 1 calc R . .
H20B H 0.2580 0.7224 0.1751 0.083 Uiso 1 1 calc R . .
H20C H 0.1530 0.7241 0.2100 0.083 Uiso 1 1 calc R . .
C21 C 0.1770(3) 0.4343(2) 0.1257(2) 0.0357(8) Uani 1 1 d . . .
C22 C 0.1768(3) 0.4362(3) 0.0315(2) 0.0493(11) Uani 1 1 d . . .
H22A H 0.1580 0.3800 0.0095 0.074 Uiso 1 1 calc R . .
H22B H 0.2414 0.4504 0.0148 0.074 Uiso 1 1 calc R . .
H22C H 0.1310 0.4793 0.0100 0.074 Uiso 1 1 calc R . .
C23 C 0.0760(3) 0.4068(3) 0.1483(3) 0.0619(13) Uani 1 1 d . . .
H23A H 0.0601 0.3515 0.1230 0.093 Uiso 1 1 calc R . .
H23B H 0.0288 0.4496 0.1283 0.093 Uiso 1 1 calc R . .
H23C H 0.0746 0.4019 0.2080 0.093 Uiso 1 1 calc R . .
C24 C 0.2506(3) 0.3637(2) 0.1528(3) 0.0590(13) Uani 1 1 d . . .
H24A H 0.2353 0.3415 0.2066 0.088 Uiso 1 1 calc R . .
H24B H 0.3156 0.3879 0.1564 0.088 Uiso 1 1 calc R . .
H24C H 0.2473 0.3172 0.1126 0.088 Uiso 1 1 calc R . .
C25 C 0.2024(2) 0.5472(3) 0.28833(19) 0.0369(9) Uani 1 1 d . . .
C26 C 0.0994(3) 0.5718(4) 0.3081(3) 0.0695(15) Uani 1 1 d . . .
H26A H 0.0607 0.5199 0.3130 0.104 Uiso 1 1 calc R . .
H26B H 0.0708 0.6078 0.2641 0.104 Uiso 1 1 calc R . .
H26C H 0.1011 0.6034 0.3600 0.104 Uiso 1 1 calc R . .
C27 C 0.2265(3) 0.4624(3) 0.3313(2) 0.0596(12) Uani 1 1 d . . .
H27A H 0.2080 0.4652 0.3881 0.089 Uiso 1 1 calc R . .
H27B H 0.2958 0.4517 0.3305 0.089 Uiso 1 1 calc R . .
H27C H 0.1912 0.4161 0.3027 0.089 Uiso 1 1 calc R . .
C28 C 0.2724(3) 0.6131(3) 0.3280(2) 0.0567(12) Uani 1 1 d . . .
H28A H 0.2582 0.6697 0.3046 0.085 Uiso 1 1 calc R . .
H28B H 0.3386 0.5970 0.3175 0.085 Uiso 1 1 calc R . .
H28C H 0.2650 0.6147 0.3872 0.085 Uiso 1 1 calc R . .

loop_
_atom_site_aniso_label
_atom_site_aniso_U_11
_atom_site_aniso_U_22
_atom_site_aniso_U_33
_atom_site_aniso_U_23
_atom_site_aniso_U_13
_atom_site_aniso_U_12
Hg1 0.02509(7) 0.02259(7) 0.01747(6) -0.00278(7) 0.00048(5) 0.00023(7)
Mo1 0.02014(11) 0.02279(12) 0.01687(10) -0.00181(9) 0.00133(8) -0.00105(10)
Si1 0.0208(4) 0.0280(5) 0.0170(3) -0.0014(3) 0.0000(3) -0.0018(3)
Si2 0.0189(4) 0.0242(4) 0.0234(4) 0.0004(3) 0.0010(3) -0.0008(3)
O1 0.0243(10) 0.0402(12) 0.0215(10) 0.0016(9) -0.0037(8) -0.0024(10)
O2 0.0217(10) 0.0301(12) 0.0384(12) 0.0071(10) 0.0040(9) 0.0024(9)
N1 0.0303(13) 0.0230(13) 0.0247(12) -0.0029(10) 0.0026(10) -0.0026(11)
C1 0.0357(17) 0.0265(17) 0.0406(18) 0.0037(14) 0.0051(14) -0.0075(14)
C2 0.092(3) 0.033(2) 0.074(3) 0.003(2) 0.029(3) 0.005(2)
C3 0.076(3) 0.054(2) 0.039(2) 0.0186(18) -0.004(2) -0.013(2)
C4 0.044(2) 0.057(3) 0.084(3) 0.012(2) 0.011(2) -0.015(2)
C5 0.0374(18) 0.0336(18) 0.0403(18) 0.0105(15) 0.0026(15) -0.0020(15)
C6 0.061(4) 0.030(3) 0.056(4) 0.002(3) 0.000(3) -0.005(3)
C6 0.146(14) 0.055(8) 0.068(9) -0.022(7) 0.013(9) -0.068(8)
C7 0.057(3) 0.062(3) 0.118(4) 0.025(3) 0.036(3) -0.012(2)
C8 0.047(3) 0.063(4) 0.036(3) 0.020(3) 0.008(2) 0.009(3)
C8 0.084(11) 0.052(9) 0.065(9) 0.036(7) -0.004(8) 0.015(8)
C9 0.047(2) 0.0358(19) 0.0324(17) -0.0109(15) -0.0091(15) -0.0026(16)
C10 0.160(6) 0.034(3) 0.099(4) -0.018(3) 0.032(4) -0.016(3)
C11 0.077(3) 0.079(3) 0.096(3) -0.057(3) 0.028(3) -0.003(3)
C12 0.045(4) 0.059(4) 0.041(3) -0.017(3) -0.007(3) -0.012(3)
C12 0.082(9) 0.078(9) 0.038(6) -0.029(6) -0.026(6) 0.003(7)
C13 0.0260(15) 0.070(3) 0.0319(16) -0.0030(18) 0.0061(13) -0.0038(18)
C14 0.067(3) 0.095(4) 0.051(2) -0.020(2) 0.028(2) 0.020(3)
C15 0.018(5) 0.24(2) 0.102(11) -0.010(12) 0.005(6) 0.023(9)
C15 0.026(3) 0.067(5) 0.038(4) 0.010(3) -0.001(3) 0.010(3)
C16 0.098(3) 0.093(4) 0.115(4) 0.009(3) 0.076(3) -0.016(3)
C17 0.0292(16) 0.0334(18) 0.0371(17) -0.0014(14) -0.0048(14) 0.0050(14)
C18 0.064(3) 0.049(2) 0.046(2) 0.0176(18) -0.0061(19) 0.009(2)
C19 0.038(2) 0.062(3) 0.066(3) 0.004(2) -0.0162(19) 0.0111(19)
C20 0.066(3) 0.0255(19) 0.072(3) -0.0040(18) -0.012(2) 0.0109(18)
C21 0.0414(18) 0.0280(17) 0.0377(18) -0.0035(14) 0.0022(15) -0.0068(15)
C22 0.064(2) 0.043(2) 0.0404(19) -0.0179(17) -0.0016(18) -0.0078(19)
C23 0.060(2) 0.063(3) 0.063(3) -0.005(2) 0.006(2) -0.037(2)
C24 0.080(3) 0.028(2) 0.069(3) 0.0018(19) -0.001(2) 0.002(2)
C25 0.0334(17) 0.052(2) 0.0252(15) -0.0048(15) 0.0034(13) -0.0035(16)
C26 0.045(2) 0.124(4) 0.042(2) -0.017(3) 0.0179(18) 0.002(3)
C27 0.065(3) 0.081(3) 0.0322(19) 0.019(2) -0.0029(18) -0.019(2)
C28 0.069(3) 0.067(3) 0.0328(19) -0.0126(19) -0.0097(19) -0.008(2)

loop_
_atom_type_symbol
_atom_type_description
_atom_type_scat_dispersion_real
_atom_type_scat_dispersion_imag
_atom_type_scat_source
C C 0.0033 0.0016 'International Tables Vol C Tables 4.2.6.8 and 6.1.1.4'
H H 0.0000 0.0000 'International Tables Vol C Tables 4.2.6.8 and 6.1.1.4'
N N 0.0061 0.0033 'International Tables Vol C Tables 4.2.6.8 and 6.1.1.4'
O O 0.0106 0.0060 'International Tables Vol C Tables 4.2.6.8 and 6.1.1.4'
Si Si 0.0817 0.0704 'International Tables Vol C Tables 4.2.6.8 and 6.1.1.4'
Mo Mo -1.6832 0.6857 'International Tables Vol C Tables 4.2.6.8 and 6.1.1.4'
Hg Hg -2.3894 9.2266 'International Tables Vol C Tables 4.2.6.8 and 6.1.1.4'

loop_
_geom_angle_atom_site_label_1
_geom_angle_atom_site_label_2
_geom_angle_atom_site_label_3
_geom_angle
_geom_angle_site_symmetry_3
Mo1 Hg1 Mo1 180.0 3_665
N1 Mo1 O1 119.91(11) .
N1 Mo1 O2 121.33(11) .
O1 Mo1 O2 113.60(9) .
N1 Mo1 Hg1 84.51(8) .
O1 Mo1 Hg1 103.37(7) .
O2 Mo1 Hg1 105.42(7) .
O1 Si1 C9 107.15(14) .
O1 Si1 C5 105.21(13) .
C9 Si1 C5 112.90(16) .
O1 Si1 C13 106.45(13) .
C9 Si1 C13 112.19(17) .
C5 Si1 C13 112.32(17) .
O2 Si2 C21 105.90(14) .
O2 Si2 C17 106.21(13) .
C21 Si2 C17 112.91(15) .
O2 Si2 C25 105.90(13) .
C21 Si2 C25 112.68(16) .
C17 Si2 C25 112.53(16) .
Si1 O1 Mo1 168.67(15) .
Si2 O2 Mo1 165.74(14) .
C1 N1 Mo1 176.2(2) .
N1 C1 C2 108.1(3) .
N1 C1 C4 108.4(3) .
C2 C1 C4 111.6(3) .
N1 C1 C3 108.1(3) .
C2 C1 C3 110.7(3) .
C4 C1 C3 109.8(3) .
C6 C5 C8 68.0(7) .
C6 C5 C7 111.9(4) .
C8 C5 C7 130.3(7) .
C6 C5 C8 106.3(4) .
C8 C5 C8 41.7(7) .
C7 C5 C8 100.9(4) .
C6 C5 C6 35.5(6) .
C8 C5 C6 103.2(9) .
C7 C5 C6 86.3(7) .
C8 C5 C6 137.6(6) .
C6 C5 Si1 114.8(3) .
C8 C5 Si1 114.2(7) .
C7 C5 Si1 110.1(3) .
C8 C5 Si1 112.0(3) .
C6 C5 Si1 104.1(5) .
C11 C9 C10 102.2(4) .
C11 C9 C12 115.5(4) .
C10 C9 C12 101.4(4) .
C11 C9 C12 89.2(6) .
C10 C9 C12 129.7(6) .
C12 C9 C12 33.5(5) .
C11 C9 Si1 113.2(3) .
C10 C9 Si1 110.2(3) .
C12 C9 Si1 113.0(3) .
C12 C9 Si1 109.5(5) .
C15 C13 C16 93.7(9) .
C15 C13 C14 122.3(9) .
C16 C13 C14 105.4(4) .
C15 C13 C15 25.0(10) .
C16 C13 C15 114.9(4) .
C14 C13 C15 101.7(5) .
C15 C13 Si1 112.4(6) .
C16 C13 Si1 112.1(3) .
C14 C13 Si1 109.5(3) .
C15 C13 Si1 112.4(4) .
C18 C17 C19 108.2(3) .
C18 C17 C20 105.6(3) .
C19 C17 C20 107.7(3) .
C18 C17 Si2 110.1(2) .
C19 C17 Si2 114.2(3) .
C20 C17 Si2 110.7(2) .
C23 C21 C22 107.3(3) .
C23 C21 C24 109.2(3) .
C22 C21 C24 105.1(3) .
C23 C21 Si2 114.1(3) .
C22 C21 Si2 111.4(2) .
C24 C21 Si2 109.3(2) .
C27 C25 C28 105.8(3) .
C27 C25 C26 107.6(3) .
C28 C25 C26 108.6(3) .
C27 C25 Si2 112.0(3) .
C28 C25 Si2 110.0(2) .
C26 C25 Si2 112.5(2) .

loop_
_geom_bond_atom_site_label_1
_geom_bond_atom_site_label_2
_geom_bond_distance
_geom_bond_site_symmetry_2
Hg1 Mo1 2.6810(5) .
Hg1 Mo1 2.6810(5) 3_665
Mo1 N1 1.718(3) .
Mo1 O1 1.894(2) .
Mo1 O2 1.905(2) .
Si1 O1 1.635(2) .
Si1 C9 1.915(4) .
Si1 C5 1.918(4) .
Si1 C13 1.919(4) .
Si2 O2 1.636(2) .
Si2 C21 1.912(3) .
Si2 C17 1.915(3) .
Si2 C25 1.926(3) .
N1 C1 1.451(4) .
C1 C2 1.511(5) .
C1 C4 1.519(5) .
C1 C3 1.538(5) .
C5 C6 1.474(7) .
C5 C8 1.462(15) .
C5 C7 1.501(6) .
C5 C8 1.603(6) .
C5 C6 1.697(13) .
C9 C11 1.491(6) .
C9 C10 1.533(6) .
C9 C12 1.553(7) .
C9 C12 1.589(12) .
C13 C15 1.494(13) .
C13 C16 1.500(7) .
C13 C14 1.520(6) .
C13 C15 1.590(9) .
C17 C18 1.527(5) .
C17 C19 1.534(5) .
C17 C20 1.541(5) .
C21 C23 1.537(5) .
C21 C22 1.541(5) .
C21 C24 1.554(5) .
C25 C27 1.530(6) .
C25 C28 1.536(5) .
C25 C26 1.537(5) .
